data_4083268
loop_
_publ_author_name
'Gray, Katherine'
'Page, Michael J.'
'Wagler, J\"org'
'Messerle, Barbara A.'

_publ_section_title
;
 Iridium(III) Cp* Complexes for the Efficient Hydroamination of Internal
 Alkynes
;
_journal_issue 17
_journal_name_full Organometallics
_journal_page_first 6270
_journal_paper_doi 10.1021/om300550k
_journal_volume 31
_journal_year 2012
_chemical_formula_moiety 'C26 H33 Cl Ir N4, C24 H20 B'
_chemical_formula_sum 'C50 H53 B Cl Ir N4'
_chemical_formula_weight 948.42
_chemical_name_systematic
;
 ?
;
_space_group_IT_number 41
_symmetry_cell_setting orthorhombic
_symmetry_space_group_name_Hall 'A 2 -2ab'
_symmetry_space_group_name_H-M 'A b a 2'
_atom_sites_solution_hydrogens geom
_atom_sites_solution_primary direct
_atom_sites_solution_secondary difmap
_audit_creation_method SHELXL-97
_cell_angle_alpha 90.00
_cell_angle_beta 90.00
_cell_angle_gamma 90.00
_cell_formula_units_Z 8
_cell_length_a 19.6897(2)
_cell_length_b 25.1941(3)
_cell_length_c 17.6879(2)
_cell_measurement_reflns_used 117757
_cell_measurement_temperature 100(2)
_cell_measurement_theta_max 35.631
_cell_measurement_theta_min 2.546
_cell_volume 8774.34(17)
_computing_cell_refinement 'HKL Scalepack (Otwinowski & Minor 1997)'
_computing_data_collection 'Nonius Collect, KappaCCD'
_computing_data_reduction 'Denzo and Scalepak (Otwinowski & Minor, 1997)'
_computing_molecular_graphics 'ORTEP32 for windows (Farugia)'
_computing_publication_material 'Ciftab (Sheldrick, 1997)'
_computing_structure_refinement 'SHELXL-97 (Sheldrick, 1997)'
_computing_structure_solution 'SHELXS-97 (Sheldrick, 1990)'
_diffrn_ambient_temperature 100(2)
_diffrn_measured_fraction_theta_full 0.999
_diffrn_measured_fraction_theta_max 0.999
_diffrn_measurement_device_type 'Nonius Kappa CCD area detector'
_diffrn_measurement_method 'phi and omega scans'
_diffrn_radiation_monochromator graphite
_diffrn_radiation_source 'fine-focus sealed tube'
_diffrn_radiation_type MoK\a
_diffrn_radiation_wavelength 0.71073
_diffrn_reflns_av_R_equivalents 0.0489
_diffrn_reflns_av_sigmaI/netI 0.0305
_diffrn_reflns_limit_h_max 31
_diffrn_reflns_limit_h_min -31
_diffrn_reflns_limit_k_max 40
_diffrn_reflns_limit_k_min -40
_diffrn_reflns_limit_l_max 28
_diffrn_reflns_limit_l_min -28
_diffrn_reflns_number 105270
_diffrn_reflns_theta_full 35.00
_diffrn_reflns_theta_max 35.00
_diffrn_reflns_theta_min 2.63
_exptl_absorpt_coefficient_mu 3.143
_exptl_absorpt_correction_T_max 0.587
_exptl_absorpt_correction_T_min 0.399
_exptl_absorpt_correction_type multi-scan
_exptl_absorpt_process_details SORTAV
_exptl_crystal_colour yellow
_exptl_crystal_density_diffrn 1.436
_exptl_crystal_density_method 'not measured'
_exptl_crystal_description piece
_exptl_crystal_F_000 3840
_exptl_crystal_size_max 0.31
_exptl_crystal_size_mid 0.24
_exptl_crystal_size_min 0.17
_refine_diff_density_max 1.061
_refine_diff_density_min -2.241
_refine_diff_density_rms 0.082
_refine_ls_abs_structure_details 'Flack H D (1983), Acta Cryst. A39, 876-881'
_refine_ls_abs_structure_Flack -0.014(3)
_refine_ls_extinction_method none
_refine_ls_goodness_of_fit_ref 1.018
_refine_ls_hydrogen_treatment constr
_refine_ls_matrix_type full
_refine_ls_number_parameters 541
_refine_ls_number_reflns 19269
_refine_ls_number_restraints 14
_refine_ls_restrained_S_all 1.018
_refine_ls_R_factor_all 0.0332
_refine_ls_R_factor_gt 0.0237
_refine_ls_shift/su_max 0.003
_refine_ls_shift/su_mean 0.000
_refine_ls_structure_factor_coef Fsqd
_refine_ls_weighting_details 'calc w=1/[\s^2^(Fo^2^)+(0.0244P)^2^+3.9436P] where P=(Fo^2^+2Fc^2^)/3'
_refine_ls_weighting_scheme calc
_refine_ls_wR_factor_gt 0.0498
_refine_ls_wR_factor_ref 0.0522
_reflns_number_gt 16610
_reflns_number_total 19269
_reflns_threshold_expression >2sigma(I)
_cod_data_source_file om300550k_si_001.cif
_cod_data_source_block compound_15a
_cod_original_sg_symbol_Hall A2-2ac
_cod_original_sg_symbol_H-M Aba2
_cod_database_code 4083268

loop_
_symmetry_equiv_pos_as_xyz
'x, y, z'
'-x, -y, z'
'x+1/2, -y+1/2, z'
'-x+1/2, y+1/2, z'
'x, y+1/2, z+1/2'
'-x, -y+1/2, z+1/2'
'x+1/2, -y+1, z+1/2'
'-x+1/2, y+1, z+1/2'

loop_
_atom_site_label
_atom_site_type_symbol
_atom_site_fract_x
_atom_site_fract_y
_atom_site_fract_z
_atom_site_U_iso_or_equiv
_atom_site_adp_type
_atom_site_occupancy
_atom_site_symmetry_multiplicity
_atom_site_calc_flag
_atom_site_refinement_flags
_atom_site_disorder_assembly
_atom_site_disorder_group
Ir1 Ir 0.222513(2) 0.069602(2) 0.005708(7) 0.01593(2) Uani 1 1 d . . .
Cl1 Cl 0.23524(3) 0.02126(2) 0.12118(3) 0.02916(10) Uani 1 1 d . . .
N1 N 0.24108(8) 0.13730(6) 0.07201(10) 0.0199(3) Uani 1 1 d . . .
N2 N 0.28493(8) 0.17580(6) 0.04996(10) 0.0196(3) Uani 1 1 d . . .
N3 N 0.35889(7) 0.11902(6) -0.01688(9) 0.0193(3) Uani 1 1 d . . .
N4 N 0.37838(7) 0.03599(6) -0.00559(12) 0.0232(4) Uani 1 1 d . . .
C1 C 0.15032(9) 0.10983(8) -0.06781(12) 0.0228(4) Uani 1 1 d . . .
C2 C 0.11230(9) 0.08204(8) -0.00919(12) 0.0231(5) Uani 1 1 d . . .
C3 C 0.12624(9) 0.02682(8) -0.01800(12) 0.0226(4) Uani 1 1 d . . .
C4 C 0.17386(9) 0.01975(8) -0.07958(13) 0.0244(4) Uani 1 1 d . . .
C5 C 0.18711(10) 0.07179(8) -0.11132(12) 0.0243(4) Uani 1 1 d . . .
C6 C 0.14505(11) 0.16811(9) -0.08339(16) 0.0339(5) Uani 1 1 d . . .
H6A H 0.1824 0.1790 -0.1165 0.051 Uiso 1 1 calc R . .
H6B H 0.1477 0.1878 -0.0357 0.051 Uiso 1 1 calc R . .
H6C H 0.1016 0.1757 -0.1082 0.051 Uiso 1 1 calc R . .
C7 C 0.06461(10) 0.10737(9) 0.04560(14) 0.0320(5) Uani 1 1 d . . .
H7A H 0.0205 0.1129 0.0212 0.048 Uiso 1 1 calc R . .
H7B H 0.0831 0.1416 0.0619 0.048 Uiso 1 1 calc R . .
H7C H 0.0589 0.0842 0.0896 0.048 Uiso 1 1 calc R . .
C8 C 0.09737(11) -0.01721(9) 0.02726(15) 0.0370(6) Uani 1 1 d . . .
H8A H 0.0843 -0.0039 0.0773 0.055 Uiso 1 1 calc R . .
H8B H 0.1314 -0.0453 0.0329 0.055 Uiso 1 1 calc R . .
H8C H 0.0573 -0.0315 0.0015 0.055 Uiso 1 1 calc R . .
C9 C 0.19062(12) -0.03306(10) -0.11398(18) 0.0418(6) Uani 1 1 d . . .
H9A H 0.2105 -0.0562 -0.0754 0.063 Uiso 1 1 calc R . .
H9B H 0.2232 -0.0281 -0.1553 0.063 Uiso 1 1 calc R . .
H9C H 0.1491 -0.0494 -0.1338 0.063 Uiso 1 1 calc R . .
C10 C 0.22606(11) 0.08369(13) -0.18214(14) 0.0365(5) Uani 1 1 d . . .
H10A H 0.1945 0.0948 -0.2219 0.055 Uiso 1 1 calc R . .
H10B H 0.2505 0.0518 -0.1985 0.055 Uiso 1 1 calc R . .
H10C H 0.2587 0.1123 -0.1723 0.055 Uiso 1 1 calc R . .
C11 C 0.21344(10) 0.15449(9) 0.13645(12) 0.0268(4) Uani 1 1 d . . .
H11 H 0.1807 0.1355 0.1652 0.032 Uiso 1 1 calc R . .
C12 C 0.23951(12) 0.20434(9) 0.15566(14) 0.0325(5) Uani 1 1 d . . .
H12 H 0.2280 0.2253 0.1984 0.039 Uiso 1 1 calc R . .
C13 C 0.28521(11) 0.21658(8) 0.09990(14) 0.0275(4) Uani 1 1 d . . .
H13 H 0.3121 0.2478 0.0968 0.033 Uiso 1 1 calc R . .
C14 C 0.32232(9) 0.16875(7) -0.01958(11) 0.0195(3) Uani 1 1 d . . .
H14A H 0.3547 0.1985 -0.0264 0.023 Uiso 1 1 calc R . .
H14B H 0.2906 0.1687 -0.0630 0.023 Uiso 1 1 calc R . .
C15 C 0.42897(9) 0.11379(8) -0.01776(13) 0.0274(4) Uani 1 1 d . . .
H15 H 0.4616 0.1414 -0.0221 0.033 Uiso 1 1 calc R . .
C16 C 0.44095(10) 0.06166(8) -0.01121(16) 0.0345(7) Uani 1 1 d . . .
H16 H 0.4843 0.0451 -0.0105 0.041 Uiso 1 1 calc R . .
C17 C 0.32676(9) 0.07138(6) -0.00776(9) 0.0160(4) Uani 1 1 d . . .
C18 C 0.37274(8) -0.02123(6) 0.00032(17) 0.0213(3) Uani 1 1 d . . .
C19 C 0.36164(11) -0.05013(9) -0.06553(13) 0.0241(4) Uani 1 1 d . . .
C20 C 0.35341(12) -0.10492(9) -0.05862(14) 0.0268(4) Uani 1 1 d . . .
H20 H 0.3422 -0.1251 -0.1022 0.032 Uiso 1 1 calc R . .
C21 C 0.36116(9) -0.13072(6) 0.01005(19) 0.0257(4) Uani 1 1 d . . .
C22 C 0.37826(11) -0.10083(9) 0.07323(13) 0.0254(4) Uani 1 1 d . . .
H22 H 0.3867 -0.1184 0.1198 0.030 Uiso 1 1 calc R . .
C23 C 0.38338(10) -0.04543(9) 0.07015(13) 0.0232(4) Uani 1 1 d . . .
C24 C 0.36377(14) -0.02421(10) -0.14243(13) 0.0342(5) Uani 1 1 d . . .
H24A H 0.3385 0.0093 -0.1409 0.051 Uiso 1 1 calc R . .
H24B H 0.3432 -0.0479 -0.1799 0.051 Uiso 1 1 calc R . .
H24C H 0.4111 -0.0171 -0.1565 0.051 Uiso 1 1 calc R . .
C25 C 0.35160(13) -0.19019(8) 0.01637(19) 0.0379(6) Uani 1 1 d . . .
H25A H 0.3574 -0.2011 0.0692 0.057 Uiso 1 1 calc R . .
H25B H 0.3853 -0.2083 -0.0152 0.057 Uiso 1 1 calc R . .
H25C H 0.3059 -0.1997 -0.0007 0.057 Uiso 1 1 calc R . .
C26 C 0.40146(13) -0.01462(10) 0.14049(14) 0.0356(5) Uani 1 1 d . . .
H26A H 0.3617 0.0055 0.1577 0.053 Uiso 1 1 calc R . .
H26B H 0.4387 0.0100 0.1292 0.053 Uiso 1 1 calc R . .
H26C H 0.4157 -0.0393 0.1803 0.053 Uiso 1 1 calc R . .
B1 B 0.08722(11) 0.28275(9) 0.35277(12) 0.0226(4) Uani 1 1 d D . .
C27 C 0.16265(10) 0.29875(8) 0.31847(11) 0.0220(3) Uani 1 1 d . A .
C28 C 0.17003(11) 0.33312(11) 0.25687(13) 0.0343(5) Uani 1 1 d . . .
H28 H 0.1303 0.3485 0.2357 0.041 Uiso 1 1 calc R A .
C29 C 0.23249(11) 0.34600(12) 0.22491(14) 0.0370(5) Uani 1 1 d . A .
H29 H 0.2346 0.3697 0.1832 0.044 Uiso 1 1 calc R . .
C30 C 0.29172(11) 0.32409(10) 0.25409(13) 0.0283(4) Uani 1 1 d . . .
H30 H 0.3346 0.3322 0.2324 0.034 Uiso 1 1 calc R A .
C31 C 0.28699(10) 0.29018(9) 0.31552(13) 0.0263(4) Uani 1 1 d . A .
H31 H 0.3269 0.2747 0.3361 0.032 Uiso 1 1 calc R . .
C32 C 0.22385(9) 0.27861(8) 0.34727(13) 0.0235(4) Uani 1 1 d . . .
H32 H 0.2222 0.2561 0.3903 0.028 Uiso 1 1 calc R A .
C33 C 0.06619(9) 0.22161(9) 0.32848(11) 0.0228(4) Uani 1 1 d . A .
C34 C -0.00252(10) 0.20486(10) 0.32923(12) 0.0300(4) Uani 1 1 d . . .
H34 H -0.0365 0.2298 0.3431 0.036 Uiso 1 1 calc R A .
C35 C -0.02240(10) 0.15322(11) 0.31045(13) 0.0338(5) Uani 1 1 d . A .
H35 H -0.0690 0.1436 0.3126 0.041 Uiso 1 1 calc R . .
C36 C 0.02520(12) 0.11636(11) 0.28898(13) 0.0314(5) Uani 1 1 d . . .
H36 H 0.0118 0.0814 0.2754 0.038 Uiso 1 1 calc R A .
C37 C 0.09336(10) 0.13083(9) 0.28738(12) 0.0267(4) Uani 1 1 d . A .
H37 H 0.1269 0.1056 0.2734 0.032 Uiso 1 1 calc R . .
C38 C 0.11238(10) 0.18238(8) 0.30625(11) 0.0226(4) Uani 1 1 d . . .
H38 H 0.1592 0.1914 0.3039 0.027 Uiso 1 1 calc R A .
C39 C 0.08547(10) 0.28910(8) 0.44599(11) 0.0232(4) Uani 1 1 d . A .
C40 C 0.03651(10) 0.26294(8) 0.49026(10) 0.0247(4) Uani 1 1 d . . .
H40 H 0.0072 0.2380 0.4665 0.030 Uiso 1 1 calc R A .
C41 C 0.02922(11) 0.27211(10) 0.56788(13) 0.0310(5) Uani 1 1 d . A .
H41 H -0.0043 0.2533 0.5958 0.037 Uiso 1 1 calc R . .
C42 C 0.07057(12) 0.30837(10) 0.60390(12) 0.0327(5) Uani 1 1 d . . .
H42 H 0.0652 0.3153 0.6564 0.039 Uiso 1 1 calc R A .
C43 C 0.12017(13) 0.33457(9) 0.56239(14) 0.0319(5) Uani 1 1 d . A .
H43 H 0.1493 0.3593 0.5867 0.038 Uiso 1 1 calc R . .
C44 C 0.12745(12) 0.32472(8) 0.48538(12) 0.0274(4) Uani 1 1 d . . .
H44 H 0.1622 0.3428 0.4584 0.033 Uiso 1 1 calc R A .
C45 C 0.0353(8) 0.3296(4) 0.3214(10) 0.0247(17) Uani 0.564(9) 1 d PD A 1
C46 C 0.0281(6) 0.3784(4) 0.3589(6) 0.0259(13) Uani 0.564(9) 1 d PD A 1
H46 H 0.0514 0.3841 0.4052 0.031 Uiso 0.564(9) 1 calc PR A 1
C47 C -0.0129(4) 0.4192(3) 0.3291(5) 0.0333(14) Uani 0.564(9) 1 d PD A 1
H47 H -0.0150 0.4524 0.3543 0.040 Uiso 0.564(9) 1 calc PR A 1
C48 C -0.0500(4) 0.4113(3) 0.2639(5) 0.0420(18) Uani 0.564(9) 1 d PD A 1
H48 H -0.0782 0.4387 0.2446 0.050 Uiso 0.564(9) 1 calc PR A 1
C49 C -0.0457(7) 0.3634(4) 0.2274(6) 0.047(2) Uani 0.564(9) 1 d PD A 1
H49 H -0.0702 0.3579 0.1819 0.056 Uiso 0.564(9) 1 calc PR A 1
C50 C -0.0052(7) 0.3226(5) 0.2570(6) 0.0354(15) Uani 0.564(9) 1 d PD A 1
H50 H -0.0053 0.2890 0.2325 0.042 Uiso 0.564(9) 1 calc PR A 1
C45A C 0.0279(12) 0.3213(6) 0.3152(13) 0.0247(17) Uani 0.436(9) 1 d PD A 2
C46A C 0.0190(8) 0.3730(5) 0.3417(8) 0.0259(13) Uani 0.436(9) 1 d PD A 2
H46A H 0.0431 0.3838 0.3855 0.031 Uiso 0.436(9) 1 calc PR A 2
C47A C -0.0236(6) 0.4092(4) 0.3066(6) 0.0333(14) Uani 0.436(9) 1 d PD A 2
H47A H -0.0300 0.4435 0.3278 0.040 Uiso 0.436(9) 1 calc PR A 2
C48A C -0.0569(6) 0.3952(5) 0.2405(6) 0.0420(18) Uani 0.436(9) 1 d PD A 2
H48A H -0.0859 0.4200 0.2160 0.050 Uiso 0.436(9) 1 calc PR A 2
C49A C -0.0480(10) 0.3463(6) 0.2112(8) 0.047(2) Uani 0.436(9) 1 d PD A 2
H49A H -0.0722 0.3362 0.1670 0.056 Uiso 0.436(9) 1 calc PR A 2
C50A C -0.0032(10) 0.3099(6) 0.2454(8) 0.0354(15) Uani 0.436(9) 1 d PD A 2
H50A H 0.0062 0.2772 0.2209 0.042 Uiso 0.436(9) 1 calc PR A 2

loop_
_atom_site_aniso_label
_atom_site_aniso_U_11
_atom_site_aniso_U_22
_atom_site_aniso_U_33
_atom_site_aniso_U_23
_atom_site_aniso_U_13
_atom_site_aniso_U_12
Ir1 0.01237(2) 0.01329(2) 0.02211(3) -0.00013(5) 0.00200(4) -0.00141(2)
Cl1 0.0264(2) 0.0297(2) 0.0314(3) 0.0111(2) 0.00305(19) -0.00236(18)
N1 0.0180(6) 0.0190(7) 0.0228(8) -0.0017(6) 0.0017(6) -0.0028(5)
N2 0.0178(7) 0.0166(6) 0.0243(8) -0.0008(6) 0.0014(6) -0.0028(5)
N3 0.0128(6) 0.0168(6) 0.0283(8) 0.0017(5) 0.0025(5) -0.0012(5)
N4 0.0141(5) 0.0164(6) 0.0392(13) -0.0002(7) 0.0037(6) 0.0014(4)
C1 0.0168(7) 0.0197(8) 0.0319(10) 0.0013(7) -0.0048(7) -0.0031(6)
C2 0.0134(6) 0.0201(7) 0.0357(15) -0.0029(7) 0.0008(6) -0.0023(6)
C3 0.0140(7) 0.0195(8) 0.0344(10) -0.0020(7) 0.0006(6) -0.0026(6)
C4 0.0171(8) 0.0218(8) 0.0344(11) -0.0077(7) 0.0000(7) -0.0027(7)
C5 0.0164(7) 0.0300(10) 0.0264(9) -0.0028(8) -0.0030(7) -0.0050(7)
C6 0.0248(9) 0.0236(9) 0.0533(15) 0.0072(9) -0.0123(10) -0.0021(8)
C7 0.0166(8) 0.0339(11) 0.0455(13) -0.0116(10) 0.0041(8) 0.0020(8)
C8 0.0264(9) 0.0272(10) 0.0572(17) 0.0035(9) 0.0049(9) -0.0096(8)
C9 0.0290(11) 0.0315(11) 0.0650(18) -0.0257(12) 0.0071(11) -0.0053(9)
C10 0.0243(10) 0.0599(16) 0.0252(11) 0.0030(11) -0.0015(8) -0.0084(10)
C11 0.0272(9) 0.0288(10) 0.0245(10) -0.0070(8) 0.0053(7) -0.0058(8)
C12 0.0347(10) 0.0314(11) 0.0312(11) -0.0133(9) 0.0054(9) -0.0061(9)
C13 0.0276(9) 0.0187(8) 0.0362(12) -0.0080(8) -0.0023(8) -0.0038(7)
C14 0.0165(7) 0.0153(7) 0.0267(8) 0.0041(6) 0.0019(6) -0.0023(6)
C15 0.0126(7) 0.0214(8) 0.0484(13) 0.0014(8) 0.0043(7) -0.0022(6)
C16 0.0127(7) 0.0232(9) 0.068(2) 0.0003(9) 0.0047(9) 0.0004(6)
C17 0.0149(6) 0.0138(6) 0.0193(12) -0.0002(6) 0.0038(5) -0.0004(5)
C18 0.0171(6) 0.0160(6) 0.0309(10) 0.0021(10) 0.0027(9) 0.0026(5)
C19 0.0240(10) 0.0228(9) 0.0255(10) -0.0005(8) 0.0058(8) 0.0036(8)
C20 0.0328(11) 0.0215(9) 0.0262(10) -0.0059(8) 0.0047(9) 0.0031(8)
C21 0.0293(7) 0.0178(6) 0.0301(10) 0.0018(11) 0.0074(11) 0.0020(6)
C22 0.0277(10) 0.0243(9) 0.0243(10) 0.0026(8) 0.0012(8) 0.0026(8)
C23 0.0199(9) 0.0210(9) 0.0289(10) -0.0047(7) -0.0009(8) 0.0016(7)
C24 0.0394(12) 0.0340(11) 0.0291(11) 0.0063(9) 0.0083(9) 0.0074(10)
C25 0.0476(12) 0.0198(7) 0.0463(19) -0.0005(10) 0.0027(12) -0.0009(8)
C26 0.0321(11) 0.0383(12) 0.0364(13) -0.0134(10) -0.0066(9) 0.0049(10)
B1 0.0220(9) 0.0285(11) 0.0173(9) 0.0037(8) 0.0015(7) 0.0075(8)
C27 0.0221(8) 0.0259(9) 0.0178(8) -0.0008(7) -0.0004(6) 0.0057(7)
C28 0.0237(10) 0.0564(15) 0.0229(10) 0.0132(10) 0.0054(8) 0.0088(9)
C29 0.0280(10) 0.0561(16) 0.0268(11) 0.0122(11) 0.0044(8) 0.0020(10)
C30 0.0203(8) 0.0409(12) 0.0238(10) -0.0037(9) 0.0024(8) -0.0033(9)
C31 0.0206(8) 0.0263(9) 0.0318(10) -0.0051(8) -0.0053(7) -0.0033(7)
C32 0.0208(8) 0.0203(8) 0.0294(10) 0.0012(7) -0.0034(7) -0.0010(6)
C33 0.0189(8) 0.0347(10) 0.0149(8) 0.0027(7) -0.0008(6) 0.0032(7)
C34 0.0167(8) 0.0518(13) 0.0214(9) 0.0002(9) 0.0001(7) 0.0031(9)
C35 0.0175(8) 0.0579(16) 0.0262(11) 0.0026(10) -0.0035(7) -0.0078(9)
C36 0.0277(10) 0.0418(13) 0.0246(11) -0.0014(9) -0.0029(8) -0.0120(9)
C37 0.0218(9) 0.0341(11) 0.0242(10) -0.0015(8) -0.0002(7) -0.0043(8)
C38 0.0165(7) 0.0316(10) 0.0197(8) 0.0011(7) -0.0003(6) 0.0000(7)
C39 0.0297(9) 0.0207(8) 0.0192(8) 0.0035(7) 0.0021(7) 0.0119(7)
C40 0.0270(8) 0.0282(8) 0.0190(12) 0.0033(6) 0.0022(6) 0.0087(7)
C41 0.0284(10) 0.0436(12) 0.0208(10) 0.0057(9) 0.0028(8) 0.0150(9)
C42 0.0396(12) 0.0408(12) 0.0176(9) 0.0003(9) -0.0010(8) 0.0187(10)
C43 0.0428(12) 0.0270(10) 0.0261(11) -0.0020(8) -0.0054(9) 0.0128(9)
C44 0.0376(11) 0.0202(8) 0.0244(10) 0.0025(7) 0.0010(7) 0.0052(8)
C45 0.016(3) 0.033(3) 0.025(3) 0.012(2) 0.0041(12) 0.003(3)
C46 0.020(3) 0.029(2) 0.029(4) 0.012(2) 0.004(2) 0.004(2)
C47 0.026(3) 0.029(3) 0.045(5) 0.018(2) 0.005(2) 0.004(2)
C48 0.035(2) 0.049(4) 0.042(4) 0.027(3) 0.011(3) 0.019(3)
C49 0.0405(18) 0.072(7) 0.028(4) 0.019(3) -0.001(3) 0.020(5)
C50 0.0338(14) 0.054(5) 0.019(3) 0.004(3) 0.003(2) 0.023(3)
C45A 0.016(3) 0.033(3) 0.025(3) 0.012(2) 0.0041(12) 0.003(3)
C46A 0.020(3) 0.029(2) 0.029(4) 0.012(2) 0.004(2) 0.004(2)
C47A 0.026(3) 0.029(3) 0.045(5) 0.018(2) 0.005(2) 0.004(2)
C48A 0.035(2) 0.049(4) 0.042(4) 0.027(3) 0.011(3) 0.019(3)
C49A 0.0405(18) 0.072(7) 0.028(4) 0.019(3) -0.001(3) 0.020(5)
C50A 0.0338(14) 0.054(5) 0.019(3) 0.004(3) 0.003(2) 0.023(3)

loop_
_atom_type_symbol
_atom_type_description
_atom_type_scat_dispersion_real
_atom_type_scat_dispersion_imag
_atom_type_scat_source
C C 0.0033 0.0016 'International Tables Vol C Tables 4.2.6.8 and 6.1.1.4'
H H 0.0000 0.0000 'International Tables Vol C Tables 4.2.6.8 and 6.1.1.4'
N N 0.0061 0.0033 'International Tables Vol C Tables 4.2.6.8 and 6.1.1.4'
B B 0.0013 0.0007 'International Tables Vol C Tables 4.2.6.8 and 6.1.1.4'
Cl Cl 0.1484 0.1585 'International Tables Vol C Tables 4.2.6.8 and 6.1.1.4'
Ir Ir -1.4442 7.9887 'International Tables Vol C Tables 4.2.6.8 and 6.1.1.4'

loop_
_geom_angle_atom_site_label_1
_geom_angle_atom_site_label_2
_geom_angle_atom_site_label_3
_geom_angle
C17 Ir1 N1 82.76(6)
C17 Ir1 C1 124.72(7)
N1 Ir1 C1 93.96(7)
C17 Ir1 C4 111.62(7)
N1 Ir1 C4 158.16(7)
C1 Ir1 C4 64.45(8)
C17 Ir1 C5 101.95(7)
N1 Ir1 C5 124.30(7)
C1 Ir1 C5 38.18(8)
C4 Ir1 C5 38.76(8)
C17 Ir1 C2 163.55(7)
N1 Ir1 C2 97.02(7)
C1 Ir1 C2 38.83(7)
C4 Ir1 C2 64.42(7)
C5 Ir1 C2 64.53(8)
C17 Ir1 C3 146.78(7)
N1 Ir1 C3 130.37(7)
C1 Ir1 C3 63.62(7)
C4 Ir1 C3 38.38(7)
C5 Ir1 C3 63.96(7)
C2 Ir1 C3 37.58(7)
C17 Ir1 Cl1 90.31(5)
N1 Ir1 Cl1 85.33(5)
C1 Ir1 Cl1 144.67(5)
C4 Ir1 Cl1 110.06(6)
C5 Ir1 Cl1 148.82(5)
C2 Ir1 Cl1 106.09(5)
C3 Ir1 Cl1 90.20(6)
C11 N1 N2 105.84(16)
C11 N1 Ir1 131.96(14)
N2 N1 Ir1 122.06(13)
C13 N2 N1 110.95(17)
C13 N2 C14 130.27(17)
N1 N2 C14 118.78(16)
C17 N3 C15 112.26(15)
C17 N3 C14 122.31(14)
C15 N3 C14 125.29(15)
C17 N4 C16 110.86(15)
C17 N4 C18 126.87(14)
C16 N4 C18 122.26(14)
C5 C1 C2 108.77(17)
C5 C1 C6 126.5(2)
C2 C1 C6 124.48(19)
C5 C1 Ir1 71.21(11)
C2 C1 Ir1 71.75(11)
C6 C1 Ir1 127.71(14)
C3 C2 C1 106.96(16)
C3 C2 C7 127.51(18)
C1 C2 C7 125.41(18)
C3 C2 Ir1 71.67(10)
C1 C2 Ir1 69.42(10)
C7 C2 Ir1 126.97(14)
C2 C3 C4 109.07(17)
C2 C3 C8 126.68(19)
C4 C3 C8 124.25(18)
C2 C3 Ir1 70.75(10)
C4 C3 Ir1 69.45(10)
C8 C3 Ir1 126.09(15)
C3 C4 C5 107.25(17)
C3 C4 C9 123.82(19)
C5 C4 C9 127.3(2)
C3 C4 Ir1 72.17(11)
C5 C4 Ir1 70.64(11)
C9 C4 Ir1 133.93(16)
C1 C5 C4 107.89(18)
C1 C5 C10 125.2(2)
C4 C5 C10 126.6(2)
C1 C5 Ir1 70.61(12)
C4 C5 Ir1 70.59(12)
C10 C5 Ir1 129.31(14)
C1 C6 H6A 109.5
C1 C6 H6B 109.5
H6A C6 H6B 109.5
C1 C6 H6C 109.5
H6A C6 H6C 109.5
H6B C6 H6C 109.5
C2 C7 H7A 109.5
C2 C7 H7B 109.5
H7A C7 H7B 109.5
C2 C7 H7C 109.5
H7A C7 H7C 109.5
H7B C7 H7C 109.5
C3 C8 H8A 109.5
C3 C8 H8B 109.5
H8A C8 H8B 109.5
C3 C8 H8C 109.5
H8A C8 H8C 109.5
H8B C8 H8C 109.5
C4 C9 H9A 109.5
C4 C9 H9B 109.5
H9A C9 H9B 109.5
C4 C9 H9C 109.5
H9A C9 H9C 109.5
H9B C9 H9C 109.5
C5 C10 H10A 109.5
C5 C10 H10B 109.5
H10A C10 H10B 109.5
C5 C10 H10C 109.5
H10A C10 H10C 109.5
H10B C10 H10C 109.5
N1 C11 C12 110.42(19)
N1 C11 H11 124.8
C12 C11 H11 124.8
C13 C12 C11 105.57(19)
C13 C12 H12 127.2
C11 C12 H12 127.2
N2 C13 C12 107.22(18)
N2 C13 H13 126.4
C12 C13 H13 126.4
N2 C14 N3 109.41(15)
N2 C14 H14A 109.8
N3 C14 H14A 109.8
N2 C14 H14B 109.8
N3 C14 H14B 109.8
H14A C14 H14B 108.2
C16 C15 N3 105.51(16)
C16 C15 H15 127.2
N3 C15 H15 127.2
C15 C16 N4 107.77(16)
C15 C16 H16 126.1
N4 C16 H16 126.1
N4 C17 N3 103.56(14)
N4 C17 Ir1 136.78(12)
N3 C17 Ir1 119.51(11)
C19 C18 C23 122.47(16)
C19 C18 N4 118.2(2)
C23 C18 N4 119.2(2)
C18 C19 C20 117.6(2)
C18 C19 C24 121.6(2)
C20 C19 C24 120.7(2)
C21 C20 C19 121.9(2)
C21 C20 H20 119.1
C19 C20 H20 119.1
C20 C21 C22 118.53(17)
C20 C21 C25 121.0(3)
C22 C21 C25 120.5(3)
C21 C22 C23 121.8(2)
C21 C22 H22 119.1
C23 C22 H22 119.1
C18 C23 C22 117.38(19)
C18 C23 C26 122.8(2)
C22 C23 C26 119.8(2)
C19 C24 H24A 109.5
C19 C24 H24B 109.5
H24A C24 H24B 109.5
C19 C24 H24C 109.5
H24A C24 H24C 109.5
H24B C24 H24C 109.5
C21 C25 H25A 109.5
C21 C25 H25B 109.5
H25A C25 H25B 109.5
C21 C25 H25C 109.5
H25A C25 H25C 109.5
H25B C25 H25C 109.5
C23 C26 H26A 109.5
C23 C26 H26B 109.5
H26A C26 H26B 109.5
C23 C26 H26C 109.5
H26A C26 H26C 109.5
H26B C26 H26C 109.5
C33 B1 C27 110.91(15)
C33 B1 C39 110.10(16)
C27 B1 C39 111.10(16)
C33 B1 C45 115.0(4)
C27 B1 C45 105.0(8)
C39 B1 C45 104.5(6)
C33 B1 C45A 105.4(6)
C27 B1 C45A 110.1(11)
C39 B1 C45A 109.1(9)
C28 C27 C32 114.66(18)
C28 C27 B1 121.97(17)
C32 C27 B1 123.36(17)
C29 C28 C27 123.5(2)
C29 C28 H28 118.2
C27 C28 H28 118.2
C30 C29 C28 119.9(2)
C30 C29 H29 120.1
C28 C29 H29 120.1
C31 C30 C29 118.7(2)
C31 C30 H30 120.7
C29 C30 H30 120.7
C30 C31 C32 120.3(2)
C30 C31 H31 119.9
C32 C31 H31 119.9
C31 C32 C27 122.9(2)
C31 C32 H32 118.5
C27 C32 H32 118.5
C38 C33 C34 114.4(2)
C38 C33 B1 124.66(17)
C34 C33 B1 120.96(18)
C35 C34 C33 122.8(2)
C35 C34 H34 118.6
C33 C34 H34 118.6
C36 C35 C34 120.25(19)
C36 C35 H35 119.9
C34 C35 H35 119.9
C35 C36 C37 119.2(2)
C35 C36 H36 120.4
C37 C36 H36 120.4
C36 C37 C38 119.9(2)
C36 C37 H37 120.0
C38 C37 H37 120.0
C37 C38 C33 123.46(18)
C37 C38 H38 118.3
C33 C38 H38 118.3
C44 C39 C40 115.26(18)
C44 C39 B1 122.88(18)
C40 C39 B1 121.54(18)
C41 C40 C39 122.6(2)
C41 C40 H40 118.7
C39 C40 H40 118.7
C42 C41 C40 120.1(2)
C42 C41 H41 119.9
C40 C41 H41 119.9
C41 C42 C43 119.1(2)
C41 C42 H42 120.5
C43 C42 H42 120.5
C42 C43 C44 120.3(2)
C42 C43 H43 119.8
C44 C43 H43 119.8
C43 C44 C39 122.6(2)
C43 C44 H44 118.7
C39 C44 H44 118.7
C50 C45 C46 116.0(4)
C50 C45 B1 122.1(7)
C46 C45 B1 121.9(7)
C45 C46 C47 121.3(5)
C45 C46 H46 119.3
C47 C46 H46 119.3
C48 C47 C46 120.8(6)
C48 C47 H47 119.6
C46 C47 H47 119.6
C49 C48 C47 119.1(6)
C49 C48 H48 120.4
C47 C48 H48 120.4
C48 C49 C50 120.4(7)
C48 C49 H49 119.8
C50 C49 H49 119.8
C49 C50 C45 122.2(7)
C49 C50 H50 118.9
C45 C50 H50 118.9
C46A C45A C50A 115.4(8)
C46A C45A B1 120.1(9)
C50A C45A B1 122.6(11)
C47A C46A C45A 122.8(8)
C47A C46A H46A 118.6
C45A C46A H46A 118.6
C46A C47A C48A 119.7(8)
C46A C47A H47A 120.1
C48A C47A H47A 120.1
C49A C48A C47A 119.7(9)
C49A C48A H48A 120.1
C47A C48A H48A 120.1
C48A C49A C50A 120.7(10)
C48A C49A H49A 119.6
C50A C49A H49A 119.6
C49A C50A C45A 121.1(9)
C49A C50A H50A 119.4
C45A C50A H50A 119.4

loop_
_geom_bond_atom_site_label_1
_geom_bond_atom_site_label_2
_geom_bond_distance
Ir1 C17 2.0668(17)
Ir1 N1 2.1018(16)
Ir1 C1 2.1769(19)
Ir1 C4 2.1842(19)
Ir1 C5 2.185(2)
Ir1 C2 2.2084(18)
Ir1 C3 2.2205(18)
Ir1 Cl1 2.3913(5)
N1 C11 1.335(3)
N1 N2 1.356(2)
N2 C13 1.355(3)
N2 C14 1.444(2)
N3 C17 1.366(2)
N3 C15 1.386(2)
N3 C14 1.446(2)
N4 C17 1.353(2)
N4 C16 1.395(2)
N4 C18 1.450(2)
C1 C5 1.427(3)
C1 C2 1.458(3)
C1 C6 1.498(3)
C2 C3 1.427(3)
C2 C7 1.492(3)
C3 C4 1.448(3)
C3 C8 1.481(3)
C4 C5 1.450(3)
C4 C9 1.500(3)
C5 C10 1.499(3)
C6 H6A 0.9800
C6 H6B 0.9800
C6 H6C 0.9800
C7 H7A 0.9800
C7 H7B 0.9800
C7 H7C 0.9800
C8 H8A 0.9800
C8 H8B 0.9800
C8 H8C 0.9800
C9 H9A 0.9800
C9 H9B 0.9800
C9 H9C 0.9800
C10 H10A 0.9800
C10 H10B 0.9800
C10 H10C 0.9800
C11 C12 1.399(3)
C11 H11 0.9500
C12 C13 1.370(3)
C12 H12 0.9500
C13 H13 0.9500
C14 H14A 0.9900
C14 H14B 0.9900
C15 C16 1.340(3)
C15 H15 0.9500
C16 H16 0.9500
C18 C19 1.391(4)
C18 C23 1.393(4)
C19 C20 1.395(3)
C19 C24 1.509(3)
C20 C21 1.386(4)
C20 H20 0.9500
C21 C22 1.389(4)
C21 C25 1.514(3)
C22 C23 1.400(3)
C22 H22 0.9500
C23 C26 1.509(3)
C24 H24A 0.9800
C24 H24B 0.9800
C24 H24C 0.9800
C25 H25A 0.9800
C25 H25B 0.9800
C25 H25C 0.9800
C26 H26A 0.9800
C26 H26B 0.9800
C26 H26C 0.9800
B1 C33 1.652(3)
B1 C27 1.654(3)
B1 C39 1.657(3)
B1 C45 1.658(3)
B1 C45A 1.658(3)
C27 C28 1.399(3)
C27 C32 1.403(3)
C28 C29 1.392(3)
C28 H28 0.9500
C29 C30 1.390(3)
C29 H29 0.9500
C30 C31 1.385(3)
C30 H30 0.9500
C31 C32 1.395(3)
C31 H31 0.9500
C32 H32 0.9500
C33 C38 1.399(3)
C33 C34 1.417(3)
C34 C35 1.399(4)
C34 H34 0.9500
C35 C36 1.373(4)
C35 H35 0.9500
C36 C37 1.391(3)
C36 H36 0.9500
C37 C38 1.392(3)
C37 H37 0.9500
C38 H38 0.9500
C39 C44 1.405(3)
C39 C40 1.406(3)
C40 C41 1.400(3)
C40 H40 0.9500
C41 C42 1.380(4)
C41 H41 0.9500
C42 C43 1.389(4)
C42 H42 0.9500
C43 C44 1.392(3)
C43 H43 0.9500
C44 H44 0.9500
C45 C50 1.403(8)
C45 C46 1.403(8)
C46 C47 1.407(8)
C46 H46 0.9500
C47 C48 1.380(8)
C47 H47 0.9500
C48 C49 1.371(8)
C48 H48 0.9500
C49 C50 1.402(8)
C49 H49 0.9500
C50 H50 0.9500
C45A C46A 1.395(11)
C45A C50A 1.408(11)
C46A C47A 1.386(10)
C46A H46A 0.9500
C47A C48A 1.386(10)
C47A H47A 0.9500
C48A C49A 1.349(11)
C48A H48A 0.9500
C49A C50A 1.408(11)
C49A H49A 0.9500
C50A H50A 0.9500

loop_
_geom_torsion_atom_site_label_1
_geom_torsion_atom_site_label_2
_geom_torsion_atom_site_label_3
_geom_torsion_atom_site_label_4
_geom_torsion
C17 Ir1 N1 C11 -141.9(2)
C1 Ir1 N1 C11 93.6(2)
C4 Ir1 N1 C11 85.2(3)
C5 Ir1 N1 C11 118.6(2)
C2 Ir1 N1 C11 54.7(2)
C3 Ir1 N1 C11 35.3(2)
Cl1 Ir1 N1 C11 -50.97(19)
C17 Ir1 N1 N2 43.07(14)
C1 Ir1 N1 N2 -81.45(15)
C4 Ir1 N1 N2 -89.9(2)
C5 Ir1 N1 N2 -56.49(17)
C2 Ir1 N1 N2 -120.35(15)
C3 Ir1 N1 N2 -139.74(14)
Cl1 Ir1 N1 N2 133.98(14)
C11 N1 N2 C13 0.3(2)
Ir1 N1 N2 C13 176.45(14)
C11 N1 N2 C14 -179.12(17)
Ir1 N1 N2 C14 -2.9(2)
C17 Ir1 C1 C5 61.74(13)
N1 Ir1 C1 C5 145.67(11)
C4 Ir1 C1 C5 -37.79(11)
C2 Ir1 C1 C5 -118.04(16)
C3 Ir1 C1 C5 -80.67(12)
Cl1 Ir1 C1 C5 -126.82(11)
C17 Ir1 C1 C2 179.78(10)
N1 Ir1 C1 C2 -96.29(11)
C4 Ir1 C1 C2 80.25(12)
C5 Ir1 C1 C2 118.04(16)
C3 Ir1 C1 C2 37.37(11)
Cl1 Ir1 C1 C2 -8.78(16)
C17 Ir1 C1 C6 -60.3(2)
N1 Ir1 C1 C6 23.6(2)
C4 Ir1 C1 C6 -159.8(2)
C5 Ir1 C1 C6 -122.1(2)
C2 Ir1 C1 C6 119.9(3)
C3 Ir1 C1 C6 157.3(2)
Cl1 Ir1 C1 C6 111.12(19)
C5 C1 C2 C3 -0.3(2)
C6 C1 C2 C3 174.06(18)
Ir1 C1 C2 C3 -62.24(13)
C5 C1 C2 C7 -176.64(19)
C6 C1 C2 C7 -2.3(3)
Ir1 C1 C2 C7 121.41(19)
C5 C1 C2 Ir1 61.95(13)
C6 C1 C2 Ir1 -123.70(19)
C17 Ir1 C2 C3 116.3(2)
N1 Ir1 C2 C3 -155.49(12)
C1 Ir1 C2 C3 116.92(17)
C4 Ir1 C2 C3 36.58(12)
C5 Ir1 C2 C3 79.73(13)
Cl1 Ir1 C2 C3 -68.36(12)
C17 Ir1 C2 C1 -0.6(3)
N1 Ir1 C2 C1 87.59(12)
C4 Ir1 C2 C1 -80.34(13)
C5 Ir1 C2 C1 -37.18(11)
C3 Ir1 C2 C1 -116.92(17)
Cl1 Ir1 C2 C1 174.73(10)
C17 Ir1 C2 C7 -120.1(3)
N1 Ir1 C2 C7 -31.89(19)
C1 Ir1 C2 C7 -119.5(2)
C4 Ir1 C2 C7 160.2(2)
C5 Ir1 C2 C7 -156.7(2)
C3 Ir1 C2 C7 123.6(2)
Cl1 Ir1 C2 C7 55.25(19)
C1 C2 C3 C4 1.7(2)
C7 C2 C3 C4 177.96(19)
Ir1 C2 C3 C4 -59.06(13)
C1 C2 C3 C8 -178.04(19)
C7 C2 C3 C8 -1.8(3)
Ir1 C2 C3 C8 121.2(2)
C1 C2 C3 Ir1 60.77(12)
C7 C2 C3 Ir1 -123.0(2)
C17 Ir1 C3 C2 -152.39(13)
N1 Ir1 C3 C2 32.70(15)
C1 Ir1 C3 C2 -38.61(12)
C4 Ir1 C3 C2 -120.03(17)
C5 Ir1 C3 C2 -81.37(13)
Cl1 Ir1 C3 C2 116.74(11)
C17 Ir1 C3 C4 -32.36(19)
N1 Ir1 C3 C4 152.73(11)
C1 Ir1 C3 C4 81.42(13)
C5 Ir1 C3 C4 38.66(12)
C2 Ir1 C3 C4 120.03(17)
Cl1 Ir1 C3 C4 -123.23(11)
C17 Ir1 C3 C8 85.7(2)
N1 Ir1 C3 C8 -89.20(19)
C1 Ir1 C3 C8 -160.5(2)
C4 Ir1 C3 C8 118.1(2)
C5 Ir1 C3 C8 156.7(2)
C2 Ir1 C3 C8 -121.9(2)
Cl1 Ir1 C3 C8 -5.16(18)
C2 C3 C4 C5 -2.5(2)
C8 C3 C4 C5 177.29(19)
Ir1 C3 C4 C5 -62.33(13)
C2 C3 C4 C9 -168.7(2)
C8 C3 C4 C9 11.1(3)
Ir1 C3 C4 C9 131.4(2)
C2 C3 C4 Ir1 59.86(13)
C8 C3 C4 Ir1 -120.4(2)
C17 Ir1 C4 C3 161.61(11)
N1 Ir1 C4 C3 -69.7(2)
C1 Ir1 C4 C3 -79.07(12)
C5 Ir1 C4 C3 -116.30(16)
C2 Ir1 C4 C3 -35.83(11)
Cl1 Ir1 C4 C3 62.93(11)
C17 Ir1 C4 C5 -82.08(12)
N1 Ir1 C4 C5 46.6(2)
C1 Ir1 C4 C5 37.23(11)
C2 Ir1 C4 C5 80.48(12)
C3 Ir1 C4 C5 116.30(16)
Cl1 Ir1 C4 C5 179.24(10)
C17 Ir1 C4 C9 41.5(2)
N1 Ir1 C4 C9 170.1(2)
C1 Ir1 C4 C9 160.8(3)
C5 Ir1 C4 C9 123.6(3)
C2 Ir1 C4 C9 -156.0(3)
C3 Ir1 C4 C9 -120.1(3)
Cl1 Ir1 C4 C9 -57.2(2)
C2 C1 C5 C4 -1.2(2)
C6 C1 C5 C4 -175.43(18)
Ir1 C1 C5 C4 61.07(14)
C2 C1 C5 C10 172.71(19)
C6 C1 C5 C10 -1.5(3)
Ir1 C1 C5 C10 -125.0(2)
C2 C1 C5 Ir1 -62.29(13)
C6 C1 C5 Ir1 123.5(2)
C3 C4 C5 C1 2.2(2)
C9 C4 C5 C1 167.9(2)
Ir1 C4 C5 C1 -61.08(13)
C3 C4 C5 C10 -171.57(19)
C9 C4 C5 C10 -5.9(3)
Ir1 C4 C5 C10 125.1(2)
C3 C4 C5 Ir1 63.33(13)
C9 C4 C5 Ir1 -131.1(2)
C17 Ir1 C5 C1 -132.27(11)
N1 Ir1 C5 C1 -42.92(13)
C4 Ir1 C5 C1 117.99(16)
C2 Ir1 C5 C1 37.81(11)
C3 Ir1 C5 C1 79.71(12)
Cl1 Ir1 C5 C1 116.60(12)
C17 Ir1 C5 C4 109.74(11)
N1 Ir1 C5 C4 -160.91(10)
C1 Ir1 C5 C4 -117.99(16)
C2 Ir1 C5 C4 -80.18(12)
C3 Ir1 C5 C4 -38.28(11)
Cl1 Ir1 C5 C4 -1.39(18)
C17 Ir1 C5 C10 -12.2(2)
N1 Ir1 C5 C10 77.2(2)
C1 Ir1 C5 C10 120.1(3)
C4 Ir1 C5 C10 -121.9(3)
C2 Ir1 C5 C10 157.9(2)
C3 Ir1 C5 C10 -160.2(2)
Cl1 Ir1 C5 C10 -123.3(2)
N2 N1 C11 C12 0.2(2)
Ir1 N1 C11 C12 -175.42(16)
N1 C11 C12 C13 -0.6(3)
N1 N2 C13 C12 -0.7(3)
C14 N2 C13 C12 178.64(19)
C11 C12 C13 N2 0.7(3)
C13 N2 C14 N3 125.6(2)
N1 N2 C14 N3 -55.2(2)
C17 N3 C14 N2 59.4(2)
C15 N3 C14 N2 -115.9(2)
C17 N3 C15 C16 1.7(3)
C14 N3 C15 C16 177.4(2)
N3 C15 C16 N4 -0.7(3)
C17 N4 C16 C15 -0.6(3)
C18 N4 C16 C15 178.4(2)
C16 N4 C17 N3 1.6(2)
C18 N4 C17 N3 -177.4(2)
C16 N4 C17 Ir1 -173.54(18)
C18 N4 C17 Ir1 7.5(4)
C15 N3 C17 N4 -2.1(2)
C14 N3 C17 N4 -177.90(17)
C15 N3 C17 Ir1 174.12(14)
C14 N3 C17 Ir1 -1.7(2)
N1 Ir1 C17 N4 135.0(2)
C1 Ir1 C17 N4 -135.2(2)
C4 Ir1 C17 N4 -62.1(2)
C5 Ir1 C17 N4 -101.4(2)
C2 Ir1 C17 N4 -134.7(3)
C3 Ir1 C17 N4 -41.1(3)
Cl1 Ir1 C17 N4 49.7(2)
N1 Ir1 C17 N3 -39.59(14)
C1 Ir1 C17 N3 50.22(16)
C4 Ir1 C17 N3 123.38(14)
C5 Ir1 C17 N3 84.04(15)
C2 Ir1 C17 N3 50.7(3)
C3 Ir1 C17 N3 144.32(14)
Cl1 Ir1 C17 N3 -124.84(13)
C17 N4 C18 C19 83.5(3)
C16 N4 C18 C19 -95.4(3)
C17 N4 C18 C23 -101.1(2)
C16 N4 C18 C23 80.1(3)
C23 C18 C19 C20 7.4(3)
N4 C18 C19 C20 -177.31(17)
C23 C18 C19 C24 -167.93(19)
N4 C18 C19 C24 7.4(3)
C18 C19 C20 C21 -5.0(3)
C24 C19 C20 C21 170.4(2)
C19 C20 C21 C22 -0.6(3)
C19 C20 C21 C25 179.6(2)
C20 C21 C22 C23 4.2(3)
C25 C21 C22 C23 -176.0(2)
C19 C18 C23 C22 -4.0(3)
N4 C18 C23 C22 -179.25(16)
C19 C18 C23 C26 174.55(18)
N4 C18 C23 C26 -0.7(3)
C21 C22 C23 C18 -2.0(3)
C21 C22 C23 C26 179.4(2)
C33 B1 C27 C28 105.5(2)
C39 B1 C27 C28 -131.7(2)
C45 B1 C27 C28 -19.3(5)
C45A B1 C27 C28 -10.8(6)
C33 B1 C27 C32 -73.3(2)
C39 B1 C27 C32 49.5(3)
C45 B1 C27 C32 161.9(5)
C45A B1 C27 C32 170.4(6)
C32 C27 C28 C29 1.2(4)
B1 C27 C28 C29 -177.7(2)
C27 C28 C29 C30 0.3(4)
C28 C29 C30 C31 -0.8(4)
C29 C30 C31 C32 -0.2(3)
C30 C31 C32 C27 1.9(3)
C28 C27 C32 C31 -2.3(3)
B1 C27 C32 C31 176.60(19)
C27 B1 C33 C38 21.0(3)
C39 B1 C33 C38 -102.4(2)
C45 B1 C33 C38 139.9(9)
C45A B1 C33 C38 140.1(11)
C27 B1 C33 C34 -159.33(17)
C39 B1 C33 C34 77.3(2)
C45 B1 C33 C34 -40.5(9)
C45A B1 C33 C34 -40.2(11)
C38 C33 C34 C35 0.9(3)
B1 C33 C34 C35 -178.78(19)
C33 C34 C35 C36 -1.0(3)
C34 C35 C36 C37 1.0(4)
C35 C36 C37 C38 -1.0(3)
C36 C37 C38 C33 1.0(3)
C34 C33 C38 C37 -0.9(3)
B1 C33 C38 C37 178.78(18)
C33 B1 C39 C44 150.37(18)
C27 B1 C39 C44 27.1(2)
C45 B1 C39 C44 -85.6(7)
C45A B1 C39 C44 -94.4(10)
C33 B1 C39 C40 -36.4(2)
C27 B1 C39 C40 -159.70(17)
C45 B1 C39 C40 87.6(7)
C45A B1 C39 C40 78.8(10)
C44 C39 C40 C41 0.9(3)
B1 C39 C40 C41 -172.83(18)
C39 C40 C41 C42 0.6(3)
C40 C41 C42 C43 -1.4(3)
C41 C42 C43 C44 0.7(3)
C42 C43 C44 C39 0.8(3)
C40 C39 C44 C43 -1.6(3)
B1 C39 C44 C43 172.03(18)
C33 B1 C45 C50 -25(2)
C27 B1 C45 C50 97.4(18)
C39 B1 C45 C50 -145.5(18)
C45A B1 C45 C50 -26(10)
C33 B1 C45 C46 153.9(15)
C27 B1 C45 C46 -83.9(19)
C39 B1 C45 C46 33(2)
C45A B1 C45 C46 153(13)
C50 C45 C46 C47 -5(3)
B1 C45 C46 C47 175.9(13)
C45 C46 C47 C48 3(2)
C46 C47 C48 C49 -1.0(16)
C47 C48 C49 C50 1(2)
C48 C49 C50 C45 -4(3)
C46 C45 C50 C49 6(3)
B1 C45 C50 C49 -175.5(14)
C33 B1 C45A C46A 162(2)
C27 B1 C45A C46A -78(2)
C39 B1 C45A C46A 44(3)
C45 B1 C45A C46A -19(9)
C33 B1 C45A C50A -34(3)
C27 B1 C45A C50A 85(2)
C39 B1 C45A C50A -153(2)
C45 B1 C45A C50A 144(14)
C50A C45A C46A C47A 7(4)
B1 C45A C46A C47A 171.7(17)
C45A C46A C47A C48A -3(3)
C46A C47A C48A C49A 1(2)
C47A C48A C49A C50A -3(3)
C48A C49A C50A C45A 7(4)
C46A C45A C50A C49A -9(4)
B1 C45A C50A C49A -173(2)
